data_1544666
loop_
_publ_author_name
'Tabira, Y.'
'Ishizawa, N.'
'Marumo, F.'

_publ_section_title
;
 Cobalt atoms at M(2) site in C2/c clinopyroxenes of the system CaMgSi2O6
 (Di)-CaCoSi2O6 (CaCoPx)
;
_journal_name_full 'Mineralogical Journal'
_journal_page_first 225
_journal_page_last 245
_journal_volume 16
_journal_year 1992
_chemical_formula_sum 'Ca0.951 Co0.563 Mg0.486 O6 Si2'
_chemical_name_common Ca0.951Co0.563Mg0.486Si2O6
_chemical_name_mineral 'diopside Co-containing'
_space_group_IT_number 15
_space_group_name_H-M_alt 'C 1 2/c 1'
_symmetry_space_group_name_Hall '-C 2yc'
_symmetry_space_group_name_H-M 'C 1 2/c 1'
_cell_angle_alpha 90
_cell_angle_beta 105.720(9)
_cell_angle_gamma 90
_cell_formula_units_Z 4
_cell_length_a 9.770(1)
_cell_length_b 8.9395(8)
_cell_length_c 5.2451(7)
_cell_volume 440.97(9)
_cod_data_source_file CaCoPx70.cif
_cod_data_source_block CaCoPx70
_cod_original_formula_sum 'Ca0.951 Co0.563 Mg0.486 Si2 O6'
_cod_database_code 1544666

loop_
_space_group_symop_operation_xyz
'x, y, z'
'-x, -y, -z'
'-x, y, -z+1/2'
'x, -y, z+1/2'
'x+1/2, y+1/2, z'
'-x+1/2, -y+1/2, -z'
'-x+1/2, y+1/2, -z+1/2'
'x+1/2, -y+1/2, z+1/2'

loop_
_atom_site_label
_atom_site_occupancy
_atom_site_fract_x
_atom_site_fract_y
_atom_site_fract_z
_atom_site_adp_type
_atom_site_B_iso_or_equiv
_atom_site_type_symbol
M2 0.9510 0.000000 0.30073(7) 0.250000 Biso 0.584961 Ca
M2' 0.0490 0.000000 0.265(3) 0.250000 Biso 0.905476 Co
M1 0.4860 0.000000 0.90780(3) 0.250000 Biso 0.410288 Mg
M1 0.5140 0.000000 0.90780(3) 0.250000 Biso 0.410288 Co
T 1.0 0.28704(2) 0.09293(2) 0.23085(4) Biso 0.319986 Si
O1 1.0 0.11690(5) 0.08798(6) 0.14493(10) Biso 0.259874 O
O2 1.0 0.36126(6) 0.24910(6) 0.32085(12) Biso 0.436714 O
O3 1.0 0.35060(5) 0.01865(6) 0.99519(10) Biso 0.321616 O

loop_
_atom_site_aniso_label
_atom_site_aniso_U_11
_atom_site_aniso_U_22
_atom_site_aniso_U_33
_atom_site_aniso_U_12
_atom_site_aniso_U_13
_atom_site_aniso_U_23
M2 0.00925 0.00547 0.00620 0.00000 -0.00014 0.00000
M2' 0.00940 0.01760 0.00720 0.00000 0.00190 0.00000
M1 0.00519 0.00562 0.00460 0.00000 0.00102 0.00000
M1 0.00519 0.00562 0.00460 0.00000 0.00102 0.00000
T 0.00376 0.00453 0.00398 -0.00029 0.00124 -0.00030
O1 0.00157 0.00484 0.00336 0.00029 0.00049 0.00013
O2 0.00708 0.00348 0.00584 -0.00276 0.00142 -0.00082
O3 0.00314 0.00661 0.00260 -0.00006 0.00100 -0.00250
